data_7229096
loop_
_publ_author_name
'ARDIZZOIA, G.ATTILIO'
'Brenna, Stefano'
'Civati, Francesco'
'Colombo, Valentina'
'Sironi, Angelo'

_publ_section_title
;
 A Phosphorescent Copper(I) Coordination Polymer with Sodium
 3,5-dimethyl-4-sulfonate Pyrazolate
;
_journal_name_full CrystEngComm
_journal_paper_doi 10.1039/C7CE01404J
_journal_year 2017
_chemical_formula_moiety C5H7N2SO3,H2O,Na
_chemical_formula_sum 'C5 H9 N2 Na O4 S'
_chemical_formula_weight 216.19
_space_group_IT_number 14
_symmetry_cell_setting monoclinic
_symmetry_Int_Tables_number 14
_symmetry_space_group_name_Hall '-P 2ybc'
_symmetry_space_group_name_H-M 'P 1 21/c 1'
_atom_sites_solution_hydrogens mixed
_audit_creation_date 2017-07-21T11:48:17-00:00
_audit_creation_method 'WinGX routine CIF_UPDATE'
_audit_update_record
;
2017-07-28 deposited with the CCDC.
2017-09-11 downloaded from the CCDC.
;
_cell_angle_alpha 90
_cell_angle_beta 108.170(10)
_cell_angle_gamma 90
_cell_formula_units_Z 4
_cell_length_a 15.883(7)
_cell_length_b 5.585(4)
_cell_length_c 10.779(10)
_cell_measurement_reflns_used 2379
_cell_measurement_temperature 293(2)
_cell_measurement_theta_max 26
_cell_measurement_theta_min 2.2
_cell_volume 908.5(11)
_computing_structure_refinement 'SHELXL-2017/1 (Sheldrick, 2017)'
_diffrn_ambient_temperature 293(2)
_diffrn_measured_fraction_theta_full 0.999
_diffrn_measured_fraction_theta_max 0.999
_diffrn_measurement_device_type 'APEX II'
_diffrn_measurement_method 'omega scan acd CCD plate detector'
_diffrn_radiation_type MoK\a
_diffrn_radiation_wavelength 0.71073
_diffrn_reflns_av_R_equivalents 0.0547
_diffrn_reflns_av_unetI/netI 0.0539
_diffrn_reflns_Laue_measured_fraction_full 0.999
_diffrn_reflns_Laue_measured_fraction_max 0.999
_diffrn_reflns_limit_h_max 19
_diffrn_reflns_limit_h_min -20
_diffrn_reflns_limit_k_max 7
_diffrn_reflns_limit_k_min -7
_diffrn_reflns_limit_l_max 13
_diffrn_reflns_limit_l_min -13
_diffrn_reflns_number 7973
_diffrn_reflns_point_group_measured_fraction_full 0.999
_diffrn_reflns_point_group_measured_fraction_max 0.999
_diffrn_reflns_theta_full 25.242
_diffrn_reflns_theta_max 27.054
_diffrn_reflns_theta_min 2.699
_diffrn_standards_decay_% none
_diffrn_standards_interval_count none
_diffrn_standards_number none
_exptl_absorpt_coefficient_mu 0.388
_exptl_absorpt_correction_T_max 0.7462
_exptl_absorpt_correction_T_min 0.6517
_exptl_absorpt_correction_type empirical
_exptl_absorpt_process_details SADABS
_exptl_crystal_colour white
_exptl_crystal_density_diffrn 1.581
_exptl_crystal_description needles
_exptl_crystal_F_000 448
_exptl_crystal_size_max 0.25
_exptl_crystal_size_mid 0.15
_exptl_crystal_size_min 0.10
_refine_diff_density_max 0.637
_refine_diff_density_min -0.428
_refine_diff_density_rms 0.067
_refine_ls_extinction_method none
_refine_ls_goodness_of_fit_ref 1.111
_refine_ls_hydrogen_treatment constr
_refine_ls_matrix_type full
_refine_ls_number_parameters 120
_refine_ls_number_reflns 1993
_refine_ls_number_restraints 0
_refine_ls_restrained_S_all 1.111
_refine_ls_R_factor_all 0.0785
_refine_ls_R_factor_gt 0.0514
_refine_ls_shift/su_max 0
_refine_ls_shift/su_mean 0
_refine_ls_structure_factor_coef Fsqd
_refine_ls_weighting_details 'w=1/[\s^2^(Fo^2^)+(0.0476P)^2^+0.0323P] where P=(Fo^2^+2Fc^2^)/3'
_refine_ls_weighting_scheme calc
_refine_ls_wR_factor_gt 0.0952
_refine_ls_wR_factor_ref 0.1012
_reflns_Friedel_coverage 0
_reflns_number_gt 1445
_reflns_number_total 1993
_reflns_threshold_expression 'I > 2\s(I)'
_cod_data_source_file c7ce01404j2.cif
_cod_data_source_block sb2_p21c
_cod_depositor_comments
;

2018-11-21
Z value and formula fixed to values more according to usual
chemical conventions.                 miguel
;
_cod_original_formula_sum 'C10 H18 N4 Na2 O8 S2'
_cod_original_formula_weight 432.38
_cod_original_formula_moiety C5H7N2SO3,H2O,Na,C5H7N2SO3,H2O,Na
_cod_original_formula_units_Z 2
_cod_original_sg_symbol_H-M 'P 21/c'
_cod_database_code 7229096

loop_
_symmetry_equiv_pos_as_xyz
'x, y, z'
'-x, y+1/2, -z+1/2'
'-x, -y, -z'
'x, -y-1/2, z-1/2'

loop_
_atom_site_label
_atom_site_type_symbol
_atom_site_fract_x
_atom_site_fract_y
_atom_site_fract_z
_atom_site_U_iso_or_equiv
_atom_site_adp_type
_atom_site_occupancy
_atom_site_site_symmetry_order
_atom_site_calc_flag
_atom_site_refinement_flags_posn
_atom_site_refinement_flags_adp
S1 S -0.16768(4) -0.52471(10) 0.41746(6) 0.01959(18) Uani 1 1 d . .
Na2 Na -0.08663(7) -0.04215(18) 0.26763(10) 0.0288(3) Uani 1 1 d . .
O1 O -0.13682(12) -0.2813(3) 0.40606(17) 0.0289(5) Uani 1 1 d . .
O2 O -0.14372(12) -0.6006(3) 0.55297(16) 0.0294(5) Uani 1 1 d . .
O3 O -0.14197(12) -0.6924(3) 0.33357(18) 0.0330(5) Uani 1 1 d . .
O4 O -0.05958(12) -0.4084(3) 0.16293(19) 0.0372(5) Uani 1 1 d . .
H1W H -0.078945 -0.382894 0.088026 0.056 Uiso 1 1 d R U
H2W H -0.086945 -0.509894 0.174026 0.056 Uiso 1 1 d R U
N1 N -0.42236(15) -0.5827(4) 0.2620(2) 0.0303(6) Uani 1 1 d . .
H1N H -0.470969 -0.644092 0.225932 0.036 Uiso 1 1 d R U
N2 N -0.42224(15) -0.3925(4) 0.3420(2) 0.0307(5) Uani 1 1 d . .
C1 C -0.3103(2) -0.1475(5) 0.4983(3) 0.0336(7) Uani 1 1 d . .
H11 H -0.362363 -0.067327 0.504342 0.05 Uiso 1 1 calc R U
H21 H -0.274144 -0.036063 0.469812 0.05 Uiso 1 1 calc R U
H31 H -0.277371 -0.210177 0.582316 0.05 Uiso 1 1 calc R U
C2 C -0.33701(17) -0.3486(4) 0.4021(2) 0.0221(6) Uani 1 1 d . .
C3 C -0.28340(16) -0.5112(4) 0.3604(2) 0.0186(5) Uani 1 1 d . .
C4 C -0.34111(17) -0.6593(4) 0.2704(2) 0.0226(6) Uani 1 1 d . .
C5 C -0.32832(19) -0.8655(5) 0.1903(3) 0.0334(7) Uani 1 1 d . .
H51 H -0.298668 -0.99299 0.246858 0.05 Uiso 1 1 calc R U
H52 H -0.293106 -0.815676 0.136938 0.05 Uiso 1 1 calc R U
H53 H -0.384964 -0.920576 0.135459 0.05 Uiso 1 1 calc R U

loop_
_atom_site_aniso_label
_atom_site_aniso_U_11
_atom_site_aniso_U_22
_atom_site_aniso_U_33
_atom_site_aniso_U_23
_atom_site_aniso_U_13
_atom_site_aniso_U_12
S1 0.0201(3) 0.0186(3) 0.0204(3) -0.0018(2) 0.0068(2) -0.0013(3)
Na2 0.0301(6) 0.0285(6) 0.0285(6) 0.0013(4) 0.0102(5) -0.0004(5)
O1 0.0300(11) 0.0247(10) 0.0333(10) -0.0011(8) 0.0119(8) -0.0100(8)
O2 0.0296(11) 0.0315(11) 0.0227(10) 0.0030(8) 0.0017(8) -0.0008(8)
O3 0.0277(11) 0.0342(11) 0.0397(11) -0.0137(9) 0.0140(9) 0.0013(9)
O4 0.0343(12) 0.0317(11) 0.0436(12) 0.0096(9) 0.0093(9) -0.0016(9)
N1 0.0216(13) 0.0309(13) 0.0339(13) -0.0027(10) 0.0021(10) -0.0050(10)
N2 0.0257(13) 0.0312(13) 0.0340(13) 0.0003(10) 0.0076(10) 0.0040(11)
C1 0.0405(18) 0.0265(15) 0.0352(16) -0.0067(12) 0.0140(13) 0.0033(14)
C2 0.0247(15) 0.0202(13) 0.0217(12) 0.0047(10) 0.0075(11) 0.0036(11)
C3 0.0214(13) 0.0157(12) 0.0178(12) 0.0013(10) 0.0049(10) -0.0006(11)
C4 0.0250(15) 0.0216(13) 0.0209(13) 0.0027(10) 0.0068(11) -0.0029(12)
C5 0.0390(18) 0.0299(16) 0.0304(15) -0.0105(12) 0.0092(13) -0.0092(14)

loop_
_atom_type_symbol
_atom_type_description
_atom_type_scat_dispersion_real
_atom_type_scat_dispersion_imag
_atom_type_scat_source
C C 0.0033 0.0016 'International Tables Vol C Tables 4.2.6.8 and 6.1.1.4'
H H 0 0 'International Tables Vol C Tables 4.2.6.8 and 6.1.1.4'
N N 0.0061 0.0033 'International Tables Vol C Tables 4.2.6.8 and 6.1.1.4'
Na Na 0.0362 0.0249 'International Tables Vol C Tables 4.2.6.8 and 6.1.1.4'
O O 0.0106 0.006 'International Tables Vol C Tables 4.2.6.8 and 6.1.1.4'
S S 0.1246 0.1234 'International Tables Vol C Tables 4.2.6.8 and 6.1.1.4'

loop_
_geom_angle_atom_site_label_1
_geom_angle_atom_site_label_2
_geom_angle_atom_site_label_3
_geom_angle
_geom_angle_site_symmetry_1
_geom_angle_site_symmetry_3
O3 S1 O2 113.77(12) . .
O3 S1 O1 112.44(12) . .
O2 S1 O1 111.46(11) . .
O3 S1 C3 106.20(11) . .
O2 S1 C3 106.44(11) . .
O1 S1 C3 105.86(11) . .
O1 Na2 O4 119.06(8) . 2
O1 Na2 O3 92.76(9) . 1_565
O4 Na2 O3 93.78(8) 2 1_565
O1 Na2 O2 136.47(8) . 4
O4 Na2 O2 104.35(8) 2 4
O3 Na2 O2 87.11(9) 1_565 4
O1 Na2 O4 87.73(9) . .
O4 Na2 O4 96.65(6) 2 .
O3 Na2 O4 167.78(8) 1_565 .
O2 Na2 O4 84.16(9) 4 .
O1 Na2 Na2 92.50(6) . 2_545
O4 Na2 Na2 67.05(7) 2 2_545
O3 Na2 Na2 160.18(7) 1_565 2_545
O2 Na2 Na2 102.02(7) 4 2_545
O4 Na2 Na2 31.68(5) . 2_545
O1 Na2 Na2 147.43(7) . 2
O4 Na2 Na2 33.35(6) 2 2
O3 Na2 Na2 77.41(6) 1_565 2
O2 Na2 Na2 74.70(6) 4 2
O4 Na2 Na2 108.32(7) . 2
Na2 Na2 Na2 87.97(6) 2_545 2
S1 O1 Na2 141.23(12) . .
S1 O2 Na2 142.35(12) . 4_556
S1 O3 Na2 159.36(13) . 1_545
Na2 O4 Na2 114.97(8) 2_545 .
Na2 O4 H1W 114.9 2_545 .
Na2 O4 H1W 104.8 . .
Na2 O4 H2W 106.1 2_545 .
Na2 O4 H2W 111.6 . .
H1W O4 H2W 104 . .
C4 N1 N2 113.3(2) . .
C4 N1 H1N 130 . .
N2 N1 H1N 116 . .
C2 N2 N1 104.6(2) . .
C2 C1 H11 109.5 . .
C2 C1 H21 109.5 . .
H11 C1 H21 109.5 . .
C2 C1 H31 109.5 . .
H11 C1 H31 109.5 . .
H21 C1 H31 109.5 . .
N2 C2 C3 110.5(2) . .
N2 C2 C1 120.1(2) . .
C3 C2 C1 129.4(2) . .
C4 C3 C2 105.9(2) . .
C4 C3 S1 127.96(19) . .
C2 C3 S1 126.06(18) . .
N1 C4 C3 105.7(2) . .
N1 C4 C5 120.8(2) . .
C3 C4 C5 133.5(2) . .
C4 C5 H51 109.5 . .
C4 C5 H52 109.5 . .
H51 C5 H52 109.5 . .
C4 C5 H53 109.5 . .
H51 C5 H53 109.5 . .
H52 C5 H53 109.5 . .

loop_
_geom_bond_atom_site_label_1
_geom_bond_atom_site_label_2
_geom_bond_distance
_geom_bond_site_symmetry_2
S1 O3 1.446(2) .
S1 O2 1.453(2) .
S1 O1 1.463(2) .
S1 C3 1.748(3) .
Na2 O1 2.321(2) .
Na2 O4 2.330(2) 2
Na2 O3 2.342(2) 1_565
Na2 O2 2.346(3) 4
Na2 O4 2.438(3) .
Na2 Na2 4.021(2) 2_545
Na2 Na2 4.021(2) 2
O4 H1W 0.7822 .
O4 H2W 0.7463 .
N1 C4 1.336(3) .
N1 N2 1.367(3) .
N1 H1N 0.8232 .
N2 C2 1.329(3) .
C1 C2 1.497(4) .
C1 H11 0.96 .
C1 H21 0.96 .
C1 H31 0.96 .
C2 C3 1.410(3) .
C3 C4 1.382(3) .
C4 C5 1.491(4) .
C5 H51 0.96 .
C5 H52 0.96 .
C5 H53 0.96 .

loop_
_geom_torsion_atom_site_label_1
_geom_torsion_atom_site_label_2
_geom_torsion_atom_site_label_3
_geom_torsion_atom_site_label_4
_geom_torsion
_geom_torsion_site_symmetry_4
O3 S1 O1 Na2 18.8(2) .
O2 S1 O1 Na2 147.97(17) .
C3 S1 O1 Na2 -96.70(19) .
O3 S1 O2 Na2 138.70(18) 4_556
O1 S1 O2 Na2 10.3(2) 4_556
C3 S1 O2 Na2 -104.69(19) 4_556
O2 S1 O3 Na2 5.8(4) 1_545
O1 S1 O3 Na2 133.7(3) 1_545
C3 S1 O3 Na2 -111.0(3) 1_545
C4 N1 N2 C2 0.3(3) .
N1 N2 C2 C3 -0.2(3) .
N1 N2 C2 C1 179.5(2) .
N2 C2 C3 C4 0.0(3) .
C1 C2 C3 C4 -179.7(3) .
N2 C2 C3 S1 -177.98(18) .
C1 C2 C3 S1 2.4(4) .
O3 S1 C3 C4 11.0(3) .
O2 S1 C3 C4 -110.5(2) .
O1 S1 C3 C4 130.8(2) .
O3 S1 C3 C2 -171.5(2) .
O2 S1 C3 C2 66.9(2) .
O1 S1 C3 C2 -51.8(2) .
N2 N1 C4 C3 -0.4(3) .
N2 N1 C4 C5 180.0(2) .
C2 C3 C4 N1 0.2(3) .
S1 C3 C4 N1 178.12(18) .
C2 C3 C4 C5 179.8(3) .
S1 C3 C4 C5 -2.3(4) .
